data_2232546
loop_
_publ_author_name
'Mohamed, Shaaban K.'
'Horton, Peter N.'
'El-Remaily, Mahmoud A.A.'
'Ng, Seik Weng'

_publ_section_title
;
 2-(1,3-Benzothiazol-2-yl)guanidinium chloride
;
_journal_coeditor_code ZS2157
_journal_issue 11
_journal_name_full 'Acta Crystallographica Section E'
_journal_page_first o3132
_journal_paper_doi 10.1107/S1600536811044643
_journal_volume 67
_journal_year 2011
_chemical_formula_iupac 'C8 H9 N4 S +, Cl -'
_chemical_formula_moiety 'C8 H9 N4 S +, Cl -'
_chemical_formula_sum 'C8 H9 Cl N4 S'
_chemical_formula_weight 228.71
_chemical_melting_point 523
_chemical_name_systematic
;
2-(1,3-Benzothiazol-2-yl)guanidinium chloride
;
_space_group_IT_number 19
_symmetry_cell_setting orthorhombic
_symmetry_space_group_name_Hall 'P 2ac 2ab'
_symmetry_space_group_name_H-M 'P 21 21 21'
_atom_sites_solution_hydrogens geom
_atom_sites_solution_primary direct
_atom_sites_solution_secondary difmap
_audit_creation_method SHELXL-97
_cell_angle_alpha 90.00
_cell_angle_beta 90.00
_cell_angle_gamma 90.00
_cell_formula_units_Z 4
_cell_length_a 3.8857(5)
_cell_length_b 11.0349(17)
_cell_length_c 22.186(3)
_cell_measurement_reflns_used 3321
_cell_measurement_temperature 120(2)
_cell_measurement_theta_max 31.0
_cell_measurement_theta_min 2.1
_cell_volume 951.3(2)
_computing_cell_refinement 'CrystalClear (Rigaku, 2011)'
_computing_data_collection 'CrystalClear (Rigaku, 2011)'
_computing_data_reduction 'CrystalClear (Rigaku, 2011)'
_computing_molecular_graphics 'X-SEED (Barbour, 2001)'
_computing_publication_material 'publCIF(Westrip, 2010)'
_computing_structure_refinement 'SHELXL97 (Sheldrick, 2008)'
_computing_structure_solution 'SHELXS97 (Sheldrick, 2008)'
_diffrn_ambient_temperature 120(2)
_diffrn_detector_area_resol_mean 28.5714
_diffrn_measured_fraction_theta_full 0.989
_diffrn_measured_fraction_theta_max 0.989
_diffrn_measurement_device_type 'Rigaku Saturn 724+'
_diffrn_measurement_method '\w scans'
_diffrn_radiation_monochromator confocal
_diffrn_radiation_source 'rotating anode'
_diffrn_radiation_type MoK\a
_diffrn_radiation_wavelength 0.71073
_diffrn_reflns_av_R_equivalents 0.0343
_diffrn_reflns_av_sigmaI/netI 0.0241
_diffrn_reflns_limit_h_max 4
_diffrn_reflns_limit_h_min -4
_diffrn_reflns_limit_k_max 14
_diffrn_reflns_limit_k_min -14
_diffrn_reflns_limit_l_max 28
_diffrn_reflns_limit_l_min -28
_diffrn_reflns_number 14016
_diffrn_reflns_theta_full 27.48
_diffrn_reflns_theta_max 27.48
_diffrn_reflns_theta_min 2.06
_diffrn_standards_number 0
_exptl_absorpt_coefficient_mu 0.583
_exptl_absorpt_correction_T_max 0.9942
_exptl_absorpt_correction_T_min 0.9334
_exptl_absorpt_correction_type multi-scan
_exptl_absorpt_process_details '(CrystalClear; Rigaku, 2011)'
_exptl_crystal_colour colorless
_exptl_crystal_density_diffrn 1.597
_exptl_crystal_density_method 'not measured'
_exptl_crystal_description lath
_exptl_crystal_F_000 472
_exptl_crystal_size_max 0.12
_exptl_crystal_size_mid 0.03
_exptl_crystal_size_min 0.01
_refine_diff_density_max 0.255
_refine_diff_density_min -0.266
_refine_ls_abs_structure_details 'Flack (1983), 839 Friedel pairs'
_refine_ls_abs_structure_Flack -0.01(7)
_refine_ls_extinction_method none
_refine_ls_goodness_of_fit_ref 1.067
_refine_ls_hydrogen_treatment mixed
_refine_ls_matrix_type full
_refine_ls_number_parameters 147
_refine_ls_number_reflns 2146
_refine_ls_number_restraints 5
_refine_ls_restrained_S_all 1.065
_refine_ls_R_factor_all 0.0303
_refine_ls_R_factor_gt 0.0298
_refine_ls_shift/su_max 0.001
_refine_ls_shift/su_mean 0.000
_refine_ls_structure_factor_coef Fsqd
_refine_ls_weighting_details 'calc w=1/[\s^2^(Fo^2^)+(0.0454P)^2^+0.3169P] where P=(Fo^2^+2Fc^2^)/3'
_refine_ls_weighting_scheme calc
_refine_ls_wR_factor_gt 0.0760
_refine_ls_wR_factor_ref 0.0762
_reflns_number_gt 2117
_reflns_number_total 2146
_reflns_threshold_expression I>2\s(I)
_cod_data_source_file zs2157.cif
_cod_data_source_block I
_cod_database_code 2232546
_cod_database_fobs_code 2232546

loop_
_symmetry_equiv_pos_as_xyz
'x, y, z'
'-x+1/2, -y, z+1/2'
'-x, y+1/2, -z+1/2'
'x+1/2, -y+1/2, -z'

loop_
_atom_site_type_symbol
_atom_site_label
_atom_site_fract_x
_atom_site_fract_y
_atom_site_fract_z
_atom_site_U_iso_or_equiv
_atom_site_adp_type
_atom_site_calc_flag
_atom_site_refinement_flags
_atom_site_occupancy
_atom_site_symmetry_multiplicity
Cl Cl1 0.94400(14) 0.19472(4) 0.72036(2) 0.02120(13) Uani d . 1 1
S S1 0.32449(13) 0.63436(4) 0.96176(2) 0.01619(12) Uani d . 1 1
N N1 0.6155(4) 0.42234(14) 0.95141(7) 0.0168(4) Uani d . 1 1
N N2 0.4500(5) 0.51363(15) 0.85919(7) 0.0175(4) Uani d D 1 1
H H1 0.344(7) 0.5752(17) 0.8420(12) 0.032(7) Uiso d D 1 1
N N3 0.4832(5) 0.43982(16) 0.76315(7) 0.0209(4) Uani d D 1 1
H H2 0.539(7) 0.3806(17) 0.7388(10) 0.027(7) Uiso d D 1 1
H H5 0.390(8) 0.5097(17) 0.7530(14) 0.053(10) Uiso d D 1 1
N N4 0.7193(5) 0.32801(15) 0.83996(8) 0.0211(4) Uani d D 1 1
H H3 0.792(7) 0.2752(18) 0.8130(9) 0.029(7) Uiso d D 1 1
H H4 0.766(7) 0.320(2) 0.8786(5) 0.023(6) Uiso d D 1 1
C C1 0.4490(5) 0.55994(17) 1.02742(9) 0.0168(4) Uani d . 1 1
C C2 0.4162(5) 0.59888(18) 1.08674(9) 0.0179(4) Uani d . 1 1
H H2A 0.3142 0.6748 1.0962 0.021 Uiso calc R 1 1
C C3 0.5382(5) 0.52252(18) 1.13174(9) 0.0195(4) Uani d . 1 1
H H3A 0.5207 0.5467 1.1727 0.023 Uiso calc R 1 1
C C4 0.6856(6) 0.41107(18) 1.11753(9) 0.0188(4) Uani d . 1 1
H H4A 0.7657 0.3602 1.1491 0.023 Uiso calc R 1 1
C C5 0.7178(6) 0.37284(18) 1.05846(9) 0.0186(4) Uani d . 1 1
H H5A 0.8187 0.2967 1.0492 0.022 Uiso calc R 1 1
C C6 0.5993(5) 0.44847(17) 1.01311(9) 0.0160(4) Uani d . 1 1
C C7 0.4809(5) 0.51068(17) 0.92100(9) 0.0158(4) Uani d . 1 1
C C8 0.5560(6) 0.42508(17) 0.82086(8) 0.0162(4) Uani d . 1 1

loop_
_atom_site_aniso_label
_atom_site_aniso_U_11
_atom_site_aniso_U_22
_atom_site_aniso_U_33
_atom_site_aniso_U_12
_atom_site_aniso_U_13
_atom_site_aniso_U_23
Cl1 0.0242(3) 0.0190(2) 0.0205(2) -0.0008(2) -0.00028(19) -0.00403(19)
S1 0.0198(2) 0.0132(2) 0.0156(2) 0.00165(17) -0.0007(2) 0.00035(18)
N1 0.0209(9) 0.0139(7) 0.0155(8) -0.0013(6) -0.0004(7) -0.0005(6)
N2 0.0254(9) 0.0127(7) 0.0144(8) 0.0006(7) -0.0006(7) 0.0001(6)
N3 0.0310(10) 0.0157(8) 0.0159(8) -0.0017(8) -0.0003(8) -0.0036(7)
N4 0.0290(10) 0.0167(8) 0.0174(8) 0.0022(8) 0.0016(8) -0.0009(7)
C1 0.0172(9) 0.0141(8) 0.0191(9) -0.0010(8) -0.0012(8) 0.0029(7)
C2 0.0183(10) 0.0164(9) 0.0189(9) -0.0014(8) 0.0021(8) -0.0008(7)
C3 0.0190(10) 0.0228(10) 0.0167(9) -0.0059(9) 0.0013(8) 0.0004(8)
C4 0.0181(9) 0.0204(9) 0.0178(9) -0.0017(9) -0.0013(8) 0.0053(7)
C5 0.0205(10) 0.0155(9) 0.0199(9) 0.0007(8) 0.0004(8) 0.0007(7)
C6 0.0158(10) 0.0154(9) 0.0169(9) -0.0022(7) 0.0009(7) 0.0000(7)
C7 0.0161(10) 0.0134(8) 0.0179(9) -0.0015(7) 0.0011(8) 0.0006(7)
C8 0.0191(9) 0.0142(8) 0.0154(9) -0.0024(8) 0.0033(8) 0.0008(7)

loop_
_atom_type_symbol
_atom_type_description
_atom_type_scat_dispersion_real
_atom_type_scat_dispersion_imag
_atom_type_scat_source
C C 0.0033 0.0016 'International Tables Vol C Tables 4.2.6.8 and 6.1.1.4'
H H 0.0000 0.0000 'International Tables Vol C Tables 4.2.6.8 and 6.1.1.4'
N N 0.0061 0.0033 'International Tables Vol C Tables 4.2.6.8 and 6.1.1.4'
S S 0.1246 0.1234 'International Tables Vol C Tables 4.2.6.8 and 6.1.1.4'
Cl Cl 0.1484 0.1585 'International Tables Vol C Tables 4.2.6.8 and 6.1.1.4'

loop_
_geom_angle_atom_site_label_1
_geom_angle_atom_site_label_2
_geom_angle_atom_site_label_3
_geom_angle
C1 S1 C7 88.16(9)
C7 N1 C6 109.63(17)
C8 N2 C7 125.43(17)
C8 N2 H1 115.2(19)
C7 N2 H1 119.3(19)
C8 N3 H2 116.9(18)
C8 N3 H5 116(2)
H2 N3 H5 127(3)
C8 N4 H3 118.3(16)
C8 N4 H4 119.6(16)
H3 N4 H4 122(2)
C2 C1 C6 121.68(18)
C2 C1 S1 128.38(15)
C6 C1 S1 109.95(14)
C3 C2 C1 117.47(18)
C3 C2 H2A 121.3
C1 C2 H2A 121.3
C2 C3 C4 120.87(19)
C2 C3 H3A 119.6
C4 C3 H3A 119.6
C5 C4 C3 121.41(19)
C5 C4 H4A 119.3
C3 C4 H4A 119.3
C4 C5 C6 118.31(19)
C4 C5 H5A 120.8
C6 C5 H5A 120.8
C5 C6 C1 120.25(18)
C5 C6 N1 124.80(18)
C1 C6 N1 114.95(17)
N1 C7 N2 124.85(18)
N1 C7 S1 117.31(15)
N2 C7 S1 117.84(14)
N4 C8 N3 121.06(18)
N4 C8 N2 122.02(18)
N3 C8 N2 116.92(18)

loop_
_geom_bond_atom_site_label_1
_geom_bond_atom_site_label_2
_geom_bond_distance
S1 C1 1.7409(19)
S1 C7 1.746(2)
N1 C7 1.296(2)
N1 C6 1.400(2)
N2 C8 1.359(2)
N2 C7 1.377(2)
N2 H1 0.882(10)
N3 C8 1.321(3)
N3 H2 0.876(10)
N3 H5 0.880(10)
N4 C8 1.315(3)
N4 H3 0.883(10)
N4 H4 0.882(10)
C1 C2 1.390(3)
C1 C6 1.398(3)
C2 C3 1.390(3)
C2 H2A 0.9500
C3 C4 1.393(3)
C3 H3A 0.9500
C4 C5 1.382(3)
C4 H4A 0.9500
C5 C6 1.386(3)
C5 H5A 0.9500

loop_
_geom_hbond_atom_site_label_D
_geom_hbond_atom_site_label_H
_geom_hbond_atom_site_label_A
_geom_hbond_site_symmetry_A
_geom_hbond_distance_DH
_geom_hbond_distance_HA
_geom_hbond_distance_DA
_geom_hbond_angle_DHA
_geom_hbond_publ_flag
N2 H1 Cl1 3_656 0.880(10) 2.210(10) 3.074(2) 165(2) yes
N3 H2 Cl1 . 0.880(10) 2.62(2) 3.380(2) 146(2) yes
N4 H3 Cl1 . 0.880(10) 2.310(10) 3.157(2) 160(2) yes
N4 H4 N1 . 0.880(10) 2.06(2) 2.713(2) 131(2) yes

loop_
_geom_torsion_atom_site_label_1
_geom_torsion_atom_site_label_2
_geom_torsion_atom_site_label_3
_geom_torsion_atom_site_label_4
_geom_torsion
C7 S1 C1 C2 179.9(2)
C7 S1 C1 C6 0.28(16)
C6 C1 C2 C3 -0.1(3)
S1 C1 C2 C3 -179.68(17)
C1 C2 C3 C4 -0.3(3)
C2 C3 C4 C5 0.4(3)
C3 C4 C5 C6 0.0(3)
C4 C5 C6 C1 -0.5(3)
C4 C5 C6 N1 179.77(19)
C2 C1 C6 C5 0.6(3)
S1 C1 C6 C5 -179.81(16)
C2 C1 C6 N1 -179.68(18)
S1 C1 C6 N1 -0.1(2)
C7 N1 C6 C5 179.4(2)
C7 N1 C6 C1 -0.3(2)
C6 N1 C7 N2 -178.94(19)
C6 N1 C7 S1 0.5(2)
C8 N2 C7 N1 -0.2(3)
C8 N2 C7 S1 -179.64(17)
C1 S1 C7 N1 -0.50(16)
C1 S1 C7 N2 179.02(17)
C7 N2 C8 N4 -3.7(3)
C7 N2 C8 N3 175.3(2)

loop_
_cod_related_entry_id
_cod_related_entry_database
_cod_related_entry_code
1 ChemSpider 30657184
